data_7243155
loop_
_publ_author_name
'Ren, Zhu-Meng'
'Wang, Lu-Lu'
'Wang, Jin-Miao'
'Zhu, Bin'
'Gao, Qiang'
'Wang, Mei'
'Shao, Feng'
'Fan, Yu-Hua'

_publ_section_title
;
 Five novel MOFs with various dimensions as efficient catalysts for oxygen
 evolution reactions
;
_journal_issue 32
_journal_name_full CrystEngComm
_journal_page_first 5475
_journal_page_last 5480
_journal_paper_doi 10.1039/D1CE00762A
_journal_volume 23
_journal_year 2021
_chemical_formula_moiety 'C26 H20 Mn N4 O5'
_chemical_formula_sum 'C26 H20 Mn N4 O5'
_chemical_formula_weight 523.40
_space_group_crystal_system triclinic
_space_group_IT_number 2
_space_group_name_Hall '-P 1'
_space_group_name_H-M_alt 'P -1'
_atom_sites_solution_hydrogens geom
_atom_sites_solution_primary dual
_audit_creation_date 2020-09-04
_audit_creation_method
;
Olex2 1.2
(compiled 2018.05.29 svn.r3508 for OlexSys, GUI svn.r5506)
;
_audit_update_record
;
2020-09-07 deposited with the CCDC.	2021-07-07 downloaded from the CCDC.
;
_cell_angle_alpha 105.346(3)
_cell_angle_beta 94.240(3)
_cell_angle_gamma 115.645(3)
_cell_formula_units_Z 2
_cell_length_a 9.3110(9)
_cell_length_b 10.2559(9)
_cell_length_c 14.8910(14)
_cell_measurement_reflns_used 4528
_cell_measurement_temperature 150
_cell_measurement_theta_max 26.201
_cell_measurement_theta_min 2.483
_cell_volume 1206.8(2)
_computing_cell_refinement 'SAINT V8.40A (?, 2016)'
_computing_data_reduction 'SAINT V8.40A (?, 2016)'
_computing_molecular_graphics 'Olex2 (Dolomanov et al., 2009)'
_computing_publication_material 'Olex2 (Dolomanov et al., 2009)'
_computing_structure_refinement 'ShelXL (Sheldrick, 2015)'
_computing_structure_solution 'ShelXT (Sheldrick, 2015)'
_diffrn_ambient_temperature 150.0
_diffrn_measured_fraction_theta_full 0.998
_diffrn_measured_fraction_theta_max 0.989
_diffrn_measurement_device_type 'Bruker D8 VENTURE'
_diffrn_measurement_method '\f and \w scans'
_diffrn_radiation_type MoK\a
_diffrn_radiation_wavelength 0.71073
_diffrn_reflns_av_R_equivalents 0.0756
_diffrn_reflns_av_unetI/netI 0.0849
_diffrn_reflns_Laue_measured_fraction_full 0.998
_diffrn_reflns_Laue_measured_fraction_max 0.989
_diffrn_reflns_limit_h_max 11
_diffrn_reflns_limit_h_min -11
_diffrn_reflns_limit_k_max 12
_diffrn_reflns_limit_k_min -12
_diffrn_reflns_limit_l_max 18
_diffrn_reflns_limit_l_min -18
_diffrn_reflns_number 13845
_diffrn_reflns_point_group_measured_fraction_full 0.998
_diffrn_reflns_point_group_measured_fraction_max 0.989
_diffrn_reflns_theta_full 25.242
_diffrn_reflns_theta_max 26.448
_diffrn_reflns_theta_min 2.306
_diffrn_standards_number 0
_exptl_absorpt_coefficient_mu 0.592
_exptl_absorpt_correction_T_max 0.7454
_exptl_absorpt_correction_T_min 0.5906
_exptl_absorpt_correction_type multi-scan
_exptl_absorpt_process_details
'SADABS-2016/2 (Bruker,2016/2) was used for absorption correction. wR2(int) was 0.1424 before and 0.0791 after correction. The Ratio of minimum to maximum transmission is 0.7923. The \l/2 correction factor is Not present.'
_exptl_crystal_colour brown
_exptl_crystal_colour_primary brown
_exptl_crystal_density_diffrn 1.440
_exptl_crystal_description block
_exptl_crystal_F_000 538
_exptl_crystal_size_max 0.19
_exptl_crystal_size_mid 0.11
_exptl_crystal_size_min 0.05
_refine_diff_density_max 0.371
_refine_diff_density_min -0.486
_refine_diff_density_rms 0.086
_refine_ls_extinction_method none
_refine_ls_goodness_of_fit_ref 1.045
_refine_ls_hydrogen_treatment constr
_refine_ls_matrix_type full
_refine_ls_number_parameters 327
_refine_ls_number_reflns 4922
_refine_ls_number_restraints 12
_refine_ls_restrained_S_all 1.059
_refine_ls_R_factor_all 0.0798
_refine_ls_R_factor_gt 0.0517
_refine_ls_shift/su_max 0.001
_refine_ls_shift/su_mean 0.000
_refine_ls_structure_factor_coef Fsqd
_refine_ls_weighting_details 'w=1/[\s^2^(Fo^2^)+(0.0457P)^2^+1.4000P] where P=(Fo^2^+2Fc^2^)/3'
_refine_ls_weighting_scheme calc
_refine_ls_wR_factor_gt 0.1131
_refine_ls_wR_factor_ref 0.1402
_reflns_Friedel_coverage 0.000
_reflns_number_gt 3650
_reflns_number_total 4922
_reflns_threshold_expression 'I > 2\s(I)'
_cod_data_source_file d1ce00762a2.cif
_cod_data_source_block 0904zghy3_0m
_cod_depositor_comments 'Adding full bibliography for 7243154--7243158.cif.'
_cod_database_code 7243155
_shelx_shelxl_version_number 2018/3
_shelx_space_group_comment
;
The symmetry employed for this shelxl refinement is uniquely defined
by the following loop, which should always be used as a source of
symmetry information in preference to the above space-group names.
They are only intended as comments.
;
_shelx_estimated_absorpt_t_max 0.971
_shelx_estimated_absorpt_t_min 0.896
_olex2_refinement_description
;
1. Fixed Uiso
 At 1.2 times of:
  All C(H) groups
 At 1.5 times of:
  All C(H,H,H) groups
2. Uiso/Uaniso restraints and constraints
Uanis(C26) \\sim Ueq, Uanis(C25) \\sim Ueq: with sigma of 0.005 and sigma for
terminal atoms of 0.01
3.a Aromatic/amide H refined with riding coordinates:
 C9(H9), C20(H20), C7(H7), C18(H18), C17(H17), C12(H12), C14(H14), C15(H15),
 C4(H4), C13(H13), C1(H1), C5(H5), C2(H2), C24(H24)
3.b Idealised Me refined as rotating group:
 C25(H25A,H25B,H25C), C26(H26A,H26B,H26C)
;
_olex2_submission_special_instructions 'No special instructions were received'

loop_
_space_group_symop_operation_xyz
'x, y, z'
'-x, -y, -z'

loop_
_atom_site_label
_atom_site_type_symbol
_atom_site_fract_x
_atom_site_fract_y
_atom_site_fract_z
_atom_site_U_iso_or_equiv
_atom_site_adp_type
_atom_site_occupancy
_atom_site_site_symmetry_order
_atom_site_calc_flag
_atom_site_refinement_flags_posn
_atom_site_refinement_flags_adp
_atom_site_refinement_flags_occupancy
_atom_site_disorder_assembly
_atom_site_disorder_group
Mn01 Mn 0.52186(6) 1.11446(5) 0.89561(3) 0.02040(16) Uani 1 1 d . . . . .
O3 O 0.3944(3) 0.8716(2) 0.84743(16) 0.0268(5) Uani 1 1 d . . . . .
O4 O 0.5287(3) 0.8424(2) 0.96479(16) 0.0262(5) Uani 1 1 d . . . . .
O1 O 0.3212(3) 0.1511(2) 0.83620(17) 0.0295(6) Uani 1 1 d . . . . .
O2 O 0.5681(3) 0.3488(2) 0.88983(17) 0.0281(5) Uani 1 1 d . . . . .
N2 N 0.1168(3) -0.1302(3) 0.52189(19) 0.0206(6) Uani 1 1 d . . . . .
O5 O 0.7739(3) 1.1887(3) 0.9483(2) 0.0429(7) Uani 1 1 d . . . . .
N3 N 0.4123(3) -0.0815(3) 0.2528(2) 0.0262(6) Uani 1 1 d . . . . .
C10 C 0.2333(4) -0.0058(3) 0.5092(2) 0.0188(6) Uani 1 1 d . . . . .
C21 C 0.3656(4) 0.3824(3) 0.8066(2) 0.0203(7) Uani 1 1 d . . . . .
C23 C 0.4365(4) 0.7917(4) 0.8836(2) 0.0212(7) Uani 1 1 d . . . . .
C11 C 0.3003(4) -0.0333(4) 0.4227(2) 0.0229(7) Uani 1 1 d . . . . .
C22 C 0.4209(4) 0.2874(4) 0.8463(2) 0.0237(7) Uani 1 1 d . . . . .
C9 C 0.2862(4) 0.1422(4) 0.5717(2) 0.0219(7) Uani 1 1 d . . . . .
H9 H 0.370741 0.227749 0.561563 0.026 Uiso 1 1 calc R . . . .
C8 C 0.2136(4) 0.1631(3) 0.6491(2) 0.0205(7) Uani 1 1 d . . . . .
C19 C 0.3739(4) 0.6276(3) 0.8257(2) 0.0207(7) Uani 1 1 d . . . . .
C6 C 0.0466(4) -0.1091(3) 0.5963(2) 0.0205(7) Uani 1 1 d . . . . .
C20 C 0.4193(4) 0.5336(4) 0.8595(2) 0.0226(7) Uani 1 1 d . . . . .
H20 H 0.489135 0.574852 0.920674 0.027 Uiso 1 1 calc R . . . .
N1 N -0.3347(4) -0.5302(4) 0.6099(3) 0.0465(9) Uani 1 1 d . . . . .
C7 C 0.0908(4) 0.0335(4) 0.6608(2) 0.0217(7) Uani 1 1 d . . . . .
H7 H 0.038093 0.043110 0.712592 0.026 Uiso 1 1 calc R . . . .
C18 C 0.2743(4) 0.5660(4) 0.7340(2) 0.0237(7) Uani 1 1 d . . . . .
H18 H 0.241337 0.627764 0.709523 0.028 Uiso 1 1 calc R . . . .
C17 C 0.2244(4) 0.4167(4) 0.6796(2) 0.0227(7) Uani 1 1 d . . . . .
H17 H 0.159641 0.377635 0.617077 0.027 Uiso 1 1 calc R . . . .
C3 C -0.0836(4) -0.2526(4) 0.6048(2) 0.0233(7) Uani 1 1 d . . . . .
C16 C 0.2666(4) 0.3209(3) 0.7140(2) 0.0191(7) Uani 1 1 d . . . . .
C12 C 0.2112(4) -0.1650(4) 0.3451(2) 0.0276(8) Uani 1 1 d . . . . .
H12 H 0.109188 -0.241684 0.348258 0.033 Uiso 1 1 calc R . . . .
C14 C 0.4503(4) 0.0729(4) 0.4138(2) 0.0252(7) Uani 1 1 d . . . . .
H14 H 0.517263 0.164452 0.465483 0.030 Uiso 1 1 calc R . . . .
C15 C 0.5008(4) 0.0436(4) 0.3287(2) 0.0268(8) Uani 1 1 d . . . . .
H15 H 0.604006 0.116697 0.324195 0.032 Uiso 1 1 calc R . . . .
C4 C -0.0757(5) -0.3881(4) 0.5759(3) 0.0334(9) Uani 1 1 d . . . . .
H4 H 0.016483 -0.389787 0.553307 0.040 Uiso 1 1 calc R . . . .
C13 C 0.2705(4) -0.1851(4) 0.2628(3) 0.0314(8) Uani 1 1 d . . . . .
H13 H 0.207397 -0.277129 0.210764 0.038 Uiso 1 1 calc R . . . .
C1 C -0.2198(4) -0.2584(4) 0.6403(3) 0.0322(8) Uani 1 1 d . . . . .
H1 H -0.229849 -0.167903 0.664299 0.039 Uiso 1 1 calc R . . . .
N4 N 1.0135(4) 1.2374(5) 1.0299(3) 0.0631(12) Uani 1 1 d . . . . .
C5 C -0.2013(5) -0.5213(4) 0.5796(3) 0.0437(10) Uani 1 1 d . . . . .
H5 H -0.191681 -0.612540 0.559210 0.052 Uiso 1 1 calc R . . . .
C2 C -0.3405(5) -0.3986(5) 0.6399(3) 0.0451(10) Uani 1 1 d . . . . .
H2 H -0.433902 -0.400827 0.662692 0.054 Uiso 1 1 calc R . . . .
C24 C 0.8537(5) 1.1709(5) 1.0082(3) 0.0470(11) Uani 1 1 d . . . . .
H24 H 0.796009 1.104045 1.041406 0.056 Uiso 1 1 calc R . . . .
C25 C 1.1088(7) 1.3328(8) 0.9768(5) 0.096(2) Uani 1 1 d . U . . .
H25A H 1.136536 1.271247 0.925680 0.145 Uiso 1 1 calc GR . . . .
H25B H 1.209229 1.418429 1.019959 0.145 Uiso 1 1 calc GR . . . .
H25C H 1.044562 1.372706 0.949079 0.145 Uiso 1 1 calc GR . . . .
C26 C 1.1026(9) 1.2157(11) 1.1051(6) 0.143(3) Uani 1 1 d . U . . .
H26A H 1.166526 1.313726 1.156705 0.215 Uiso 1 1 calc GR . . . .
H26B H 1.175928 1.177858 1.078761 0.215 Uiso 1 1 calc GR . . . .
H26C H 1.024811 1.141151 1.130177 0.215 Uiso 1 1 calc GR . . . .

loop_
_atom_site_aniso_label
_atom_site_aniso_U_11
_atom_site_aniso_U_22
_atom_site_aniso_U_33
_atom_site_aniso_U_23
_atom_site_aniso_U_13
_atom_site_aniso_U_12
Mn01 0.0267(3) 0.0164(3) 0.0190(3) 0.0059(2) 0.0040(2) 0.0110(2)
O3 0.0407(14) 0.0177(11) 0.0261(13) 0.0103(10) 0.0061(11) 0.0156(11)
O4 0.0363(13) 0.0215(12) 0.0202(12) 0.0053(10) 0.0042(11) 0.0143(11)
O1 0.0349(13) 0.0185(12) 0.0365(14) 0.0117(11) 0.0019(11) 0.0131(11)
O2 0.0334(13) 0.0190(12) 0.0281(13) 0.0044(10) -0.0037(11) 0.0125(10)
N2 0.0229(14) 0.0189(14) 0.0197(14) 0.0076(11) 0.0025(12) 0.0091(12)
O5 0.0293(14) 0.0527(18) 0.0486(18) 0.0266(14) 0.0047(13) 0.0158(13)
N3 0.0341(16) 0.0212(14) 0.0225(15) 0.0070(12) 0.0089(13) 0.0118(13)
C10 0.0233(16) 0.0155(15) 0.0161(16) 0.0035(12) 0.0029(13) 0.0090(13)
C21 0.0272(17) 0.0176(16) 0.0202(17) 0.0068(13) 0.0085(14) 0.0132(14)
C23 0.0246(16) 0.0201(16) 0.0218(18) 0.0106(13) 0.0099(14) 0.0102(14)
C11 0.0244(16) 0.0210(17) 0.0244(18) 0.0089(14) 0.0048(14) 0.0109(14)
C22 0.0309(18) 0.0210(17) 0.0218(17) 0.0073(14) 0.0055(15) 0.0143(15)
C9 0.0214(16) 0.0175(16) 0.0242(18) 0.0096(13) 0.0033(14) 0.0056(13)
C8 0.0245(16) 0.0174(16) 0.0187(16) 0.0047(13) 0.0012(14) 0.0104(13)
C19 0.0272(17) 0.0165(16) 0.0215(17) 0.0076(13) 0.0094(14) 0.0115(14)
C6 0.0224(16) 0.0193(16) 0.0192(17) 0.0067(13) 0.0043(14) 0.0093(14)
C20 0.0282(17) 0.0206(16) 0.0187(17) 0.0064(13) 0.0041(14) 0.0115(14)
N1 0.047(2) 0.0255(18) 0.057(2) 0.0157(16) 0.0193(18) 0.0062(16)
C7 0.0262(16) 0.0240(17) 0.0188(17) 0.0090(13) 0.0079(14) 0.0137(14)
C18 0.0272(17) 0.0195(16) 0.0265(18) 0.0124(14) 0.0051(15) 0.0101(14)
C17 0.0272(17) 0.0187(16) 0.0180(17) 0.0047(13) 0.0024(14) 0.0084(14)
C3 0.0273(17) 0.0229(17) 0.0182(17) 0.0081(14) 0.0039(14) 0.0098(14)
C16 0.0195(15) 0.0171(15) 0.0209(17) 0.0089(13) 0.0062(13) 0.0070(13)
C12 0.0340(19) 0.0169(16) 0.0262(19) 0.0049(14) 0.0114(16) 0.0075(15)
C14 0.0267(17) 0.0218(17) 0.0218(18) 0.0063(14) 0.0054(15) 0.0074(14)
C15 0.0267(17) 0.0230(18) 0.0288(19) 0.0102(15) 0.0069(15) 0.0089(15)
C4 0.037(2) 0.0169(17) 0.042(2) 0.0081(16) 0.0162(18) 0.0087(15)
C13 0.037(2) 0.0212(18) 0.027(2) 0.0028(15) 0.0093(16) 0.0079(16)
C1 0.035(2) 0.0228(18) 0.039(2) 0.0099(16) 0.0148(17) 0.0128(16)
N4 0.0325(19) 0.097(3) 0.052(2) 0.021(2) 0.0004(18) 0.027(2)
C5 0.048(2) 0.026(2) 0.057(3) 0.0163(19) 0.020(2) 0.0132(18)
C2 0.035(2) 0.038(2) 0.062(3) 0.022(2) 0.021(2) 0.0117(19)
C24 0.034(2) 0.063(3) 0.045(3) 0.023(2) 0.013(2) 0.021(2)
C25 0.046(3) 0.108(5) 0.101(5) 0.040(4) 0.015(3) 0.003(3)
C26 0.095(5) 0.215(8) 0.132(6) 0.075(6) -0.012(4) 0.078(5)

loop_
_atom_type_symbol
_atom_type_description
_atom_type_scat_dispersion_real
_atom_type_scat_dispersion_imag
_atom_type_scat_source
C C 0.0033 0.0016 'International Tables Vol C Tables 4.2.6.8 and 6.1.1.4'
H H 0.0000 0.0000 'International Tables Vol C Tables 4.2.6.8 and 6.1.1.4'
Mn Mn 0.3368 0.7283 'International Tables Vol C Tables 4.2.6.8 and 6.1.1.4'
N N 0.0061 0.0033 'International Tables Vol C Tables 4.2.6.8 and 6.1.1.4'
O O 0.0106 0.0060 'International Tables Vol C Tables 4.2.6.8 and 6.1.1.4'

loop_
_geom_angle_atom_site_label_1
_geom_angle_atom_site_label_2
_geom_angle_atom_site_label_3
_geom_angle
_geom_angle_site_symmetry_1
_geom_angle_site_symmetry_3
_geom_angle_publ_flag
O3 Mn01 O4 98.91(9) . 2_677 ?
O3 Mn01 O1 97.23(9) . 1_565 ?
O3 Mn01 O2 153.49(9) . 1_565 ?
O3 Mn01 O5 108.90(10) . . ?
O3 Mn01 N3 84.10(9) . 2_666 ?
O3 Mn01 C22 125.20(10) . 1_565 ?
O4 Mn01 O1 92.48(9) 2_677 1_565 ?
O4 Mn01 O2 93.45(9) 2_677 1_565 ?
O4 Mn01 N3 176.87(10) 2_677 2_666 ?
O4 Mn01 C22 95.53(10) 2_677 1_565 ?
O1 Mn01 O2 58.67(8) 1_565 1_565 ?
O1 Mn01 N3 87.95(10) 1_565 2_666 ?
O1 Mn01 C22 29.33(9) 1_565 1_565 ?
O2 Mn01 N3 84.13(9) 1_565 2_666 ?
O2 Mn01 C22 29.49(9) 1_565 1_565 ?
O5 Mn01 O4 93.44(10) . 2_677 ?
O5 Mn01 O1 151.92(10) . 1_565 ?
O5 Mn01 O2 93.56(10) . 1_565 ?
O5 Mn01 N3 84.77(11) . 2_666 ?
O5 Mn01 C22 122.65(11) . 1_565 ?
N3 Mn01 C22 83.33(10) 2_666 1_565 ?
C23 O3 Mn01 123.0(2) . . ?
C23 O4 Mn01 130.7(2) . 2_677 ?
C22 O1 Mn01 90.61(19) . 1_545 ?
C22 O2 Mn01 88.10(18) . 1_545 ?
C10 N2 C6 117.9(3) . . ?
C24 O5 Mn01 137.0(3) . . ?
C15 N3 Mn01 123.6(2) . 2_666 ?
C15 N3 C13 116.6(3) . . ?
C13 N3 Mn01 119.4(2) . 2_666 ?
N2 C10 C11 116.2(3) . . ?
N2 C10 C9 122.4(3) . . ?
C9 C10 C11 121.3(3) . . ?
C20 C21 C22 119.3(3) . . ?
C20 C21 C16 119.8(3) . . ?
C16 C21 C22 120.8(3) . . ?
O3 C23 C19 117.4(3) . . ?
O4 C23 O3 124.1(3) . . ?
O4 C23 C19 118.5(3) . . ?
C12 C11 C10 120.5(3) . . ?
C12 C11 C14 117.0(3) . . ?
C14 C11 C10 122.5(3) . . ?
O1 C22 Mn01 60.06(16) . 1_545 ?
O1 C22 O2 122.0(3) . . ?
O1 C22 C21 119.8(3) . . ?
O2 C22 Mn01 62.41(16) . 1_545 ?
O2 C22 C21 118.1(3) . . ?
C21 C22 Mn01 173.5(2) . 1_545 ?
C8 C9 C10 119.3(3) . . ?
C9 C8 C16 119.3(3) . . ?
C7 C8 C9 117.9(3) . . ?
C7 C8 C16 122.8(3) . . ?
C20 C19 C23 120.7(3) . . ?
C20 C19 C18 118.3(3) . . ?
C18 C19 C23 120.9(3) . . ?
N2 C6 C7 123.2(3) . . ?
N2 C6 C3 114.8(3) . . ?
C7 C6 C3 122.0(3) . . ?
C21 C20 C19 121.8(3) . . ?
C5 N1 C2 115.6(3) . . ?
C6 C7 C8 119.3(3) . . ?
C17 C18 C19 120.2(3) . . ?
C18 C17 C16 121.7(3) . . ?
C4 C3 C6 121.0(3) . . ?
C4 C3 C1 116.4(3) . . ?
C1 C3 C6 122.6(3) . . ?
C21 C16 C8 123.5(3) . . ?
C17 C16 C21 118.1(3) . . ?
C17 C16 C8 118.3(3) . . ?
C11 C12 C13 120.0(3) . . ?
C15 C14 C11 119.3(3) . . ?
N3 C15 C14 123.6(3) . . ?
C3 C4 C5 120.2(4) . . ?
N3 C13 C12 123.4(3) . . ?
C2 C1 C3 118.9(3) . . ?
C24 N4 C25 120.3(4) . . ?
C24 N4 C26 122.0(5) . . ?
C25 N4 C26 117.7(5) . . ?
N1 C5 C4 124.2(4) . . ?
N1 C2 C1 124.6(4) . . ?
O5 C24 N4 124.6(4) . . ?

loop_
_geom_bond_atom_site_label_1
_geom_bond_atom_site_label_2
_geom_bond_distance
_geom_bond_site_symmetry_2
_geom_bond_publ_flag
Mn01 O3 2.120(2) . ?
Mn01 O4 2.139(2) 2_677 ?
Mn01 O1 2.226(2) 1_565 ?
Mn01 O2 2.278(2) 1_565 ?
Mn01 O5 2.137(3) . ?
Mn01 N3 2.315(3) 2_666 ?
Mn01 C22 2.569(3) 1_565 ?
O3 C23 1.264(4) . ?
O4 C23 1.263(4) . ?
O1 C22 1.258(4) . ?
O2 C22 1.265(4) . ?
N2 C10 1.342(4) . ?
N2 C6 1.344(4) . ?
O5 C24 1.219(5) . ?
N3 C15 1.336(4) . ?
N3 C13 1.339(4) . ?
C10 C11 1.485(4) . ?
C10 C9 1.397(4) . ?
C21 C22 1.504(4) . ?
C21 C20 1.378(4) . ?
C21 C16 1.413(4) . ?
C23 C19 1.491(4) . ?
C11 C12 1.382(5) . ?
C11 C14 1.393(4) . ?
C9 C8 1.393(5) . ?
C8 C7 1.393(4) . ?
C8 C16 1.485(4) . ?
C19 C20 1.392(4) . ?
C19 C18 1.405(5) . ?
C6 C7 1.382(4) . ?
C6 C3 1.492(4) . ?
N1 C5 1.327(5) . ?
N1 C2 1.330(5) . ?
C18 C17 1.375(4) . ?
C17 C16 1.397(4) . ?
C3 C4 1.377(5) . ?
C3 C1 1.393(5) . ?
C12 C13 1.383(5) . ?
C14 C15 1.388(5) . ?
C4 C5 1.380(5) . ?
C1 C2 1.389(5) . ?
N4 C24 1.311(5) . ?
N4 C25 1.460(7) . ?
N4 C26 1.464(8) . ?
